data_7236123
loop_
_publ_author_name
'Bera, Santu'
'Haldar, Debasish'

_publ_section_title
;
 A rechargeable self-healing safety fuel gel
;
_journal_issue 18
_journal_name_full 'Journal of Materials Chemistry A'
_journal_page_first 6933
_journal_paper_doi 10.1039/C5TA08010J
_journal_volume 4
_journal_year 2016
_chemical_formula_moiety 'C22 H26 N4 O6, 2(H2 O)'
_chemical_formula_sum 'C22 H30 N4 O8'
_chemical_formula_weight 478.50
_space_group_IT_number 2
_space_group_name_Hall '-P 1'
_space_group_name_H-M_alt 'P -1'
_symmetry_cell_setting triclinic
_symmetry_space_group_name_Hall '-P 1'
_symmetry_space_group_name_H-M 'P -1'
_atom_sites_solution_hydrogens geom
_atom_sites_solution_primary direct
_atom_sites_solution_secondary difmap
_audit_creation_method SHELXL-97
_audit_update_record
;
2015-09-17 deposited with the CCDC.
2015-11-11 downloaded from the CCDC.
;
_cell_angle_alpha 73.795(6)
_cell_angle_beta 81.426(7)
_cell_angle_gamma 81.877(7)
_cell_formula_units_Z 2
_cell_length_a 7.864(3)
_cell_length_b 10.055(4)
_cell_length_c 15.262(6)
_cell_measurement_reflns_used 2502
_cell_measurement_temperature 273(2)
_cell_measurement_theta_max 0.00
_cell_measurement_theta_min 0.00
_cell_volume 1139.6(8)
_computing_cell_refinement 'Bruker SMART'
_computing_data_collection 'Bruker SMART'
_computing_data_reduction 'Bruker SAINT'
_computing_molecular_graphics 'Bruker SHELXTL'
_computing_publication_material 'Bruker SHELXTL'
_computing_structure_refinement 'SHELXL-97 (Sheldrick, 1997)'
_computing_structure_solution 'SHELXS-97 (Sheldrick, 1990)'
_diffrn_ambient_temperature 273(2)
_diffrn_measured_fraction_theta_full 0.967
_diffrn_measured_fraction_theta_max 0.967
_diffrn_measurement_device_type 'CCD area detector'
_diffrn_measurement_method 'phi and omega scans'
_diffrn_radiation_monochromator graphite
_diffrn_radiation_source 'fine-focus sealed tube'
_diffrn_radiation_type MoK\a
_diffrn_radiation_wavelength 0.71073
_diffrn_reflns_av_R_equivalents 0.0379
_diffrn_reflns_av_sigmaI/netI 0.0539
_diffrn_reflns_limit_h_max 9
_diffrn_reflns_limit_h_min -8
_diffrn_reflns_limit_k_max 11
_diffrn_reflns_limit_k_min -11
_diffrn_reflns_limit_l_max 18
_diffrn_reflns_limit_l_min -18
_diffrn_reflns_number 10638
_diffrn_reflns_theta_full 25.29
_diffrn_reflns_theta_max 25.29
_diffrn_reflns_theta_min 1.40
_exptl_absorpt_coefficient_mu 0.107
_exptl_absorpt_correction_type none
_exptl_crystal_colour colourless
_exptl_crystal_density_diffrn 1.395
_exptl_crystal_density_meas 1.395
_exptl_crystal_density_method 'not measured'
_exptl_crystal_description needle
_exptl_crystal_F_000 508.0
_exptl_crystal_size_max 0.421
_exptl_crystal_size_mid 0.289
_exptl_crystal_size_min 0.175
_refine_diff_density_max 0.217
_refine_diff_density_min -0.290
_refine_diff_density_rms 0.056
_refine_ls_extinction_method none
_refine_ls_goodness_of_fit_ref 0.779
_refine_ls_hydrogen_treatment mixed
_refine_ls_matrix_type full
_refine_ls_number_parameters 325
_refine_ls_number_reflns 4015
_refine_ls_number_restraints 0
_refine_ls_restrained_S_all 0.779
_refine_ls_R_factor_all 0.0800
_refine_ls_R_factor_gt 0.0455
_refine_ls_shift/su_max 0.000
_refine_ls_shift/su_mean 0.000
_refine_ls_structure_factor_coef Fsqd
_refine_ls_weighting_details 'calc w=1/[\s^2^(Fo^2^)+(0.1073P)^2^+1.4002P] where P=(Fo^2^+2Fc^2^)/3'
_refine_ls_weighting_scheme calc
_refine_ls_wR_factor_gt 0.1165
_refine_ls_wR_factor_ref 0.1506
_reflns_number_gt 2767
_reflns_number_total 4015
_reflns_threshold_expression >2sigma(I)
_cod_data_source_file c5ta08010j2.cif
_cod_data_source_block sb2
_cod_depositor_comments
;
The following automatic conversions were performed:

data item '_symmetry_cell_setting' value 'Triclinic' was changed to
'triclinic' in accordance with the
/home/saulius/struct/COD-crude-data/automatic-downloads/DataCite-retrospective/RSC/depositions/lib/dictionaries/cif_core.dic
dictionary named 'cif_core.dic' version 2.4.2 last updated on
2011-04-26.

Automatic conversion script
Id: cif_fix_values 6909 2019-04-08 15:41:33Z antanas 
;
_cod_original_cell_volume 1139.5(8)
_cod_original_sg_symbol_H-M 'P-1   '
_cod_database_code 7236123

loop_
_symmetry_equiv_pos_as_xyz
'x, y, z'
'-x, -y, -z'

loop_
_atom_site_label
_atom_site_type_symbol
_atom_site_fract_x
_atom_site_fract_y
_atom_site_fract_z
_atom_site_U_iso_or_equiv
_atom_site_adp_type
_atom_site_occupancy
_atom_site_symmetry_multiplicity
_atom_site_calc_flag
_atom_site_refinement_flags
O1 O -0.0174(2) 0.17866(18) 1.13239(11) 0.0232(4) Uani 1 1 d .
O1S O 0.3075(3) 0.1249(2) 0.28308(14) 0.0270(5) Uani 1 1 d .
O2S O 0.1783(3) 0.2963(2) 0.79369(15) 0.0320(5) Uani 1 1 d .
O2 O 0.0635(3) 0.17509(18) 0.98490(12) 0.0273(5) Uani 1 1 d .
O3 O 0.4534(2) 0.70266(18) 0.83631(12) 0.0247(4) Uani 1 1 d .
O4 O 0.2634(2) 1.01846(18) 0.62682(11) 0.0229(4) Uani 1 1 d .
O5 O 0.3369(2) 1.09564(18) 0.47463(12) 0.0239(4) Uani 1 1 d .
N1 N 0.2250(3) 0.4118(2) 0.95676(14) 0.0180(5) Uani 1 1 d .
N2 N 0.3825(3) 0.5270(2) 0.78611(14) 0.0217(5) Uani 1 1 d .
H2 H 0.3303 0.4530 0.8000 0.026 Uiso 1 1 calc R
N3 N 0.2405(3) 0.8446(2) 0.27658(14) 0.0222(5) Uani 1 1 d .
H3 H 0.2659 0.9157 0.2909 0.027 Uiso 1 1 calc R
O20 O 0.1011(2) 0.64931(19) 0.32405(13) 0.0286(5) Uani 1 1 d .
C1 C -0.1099(4) 0.0573(3) 1.14902(18) 0.0244(6) Uani 1 1 d .
H1A H -0.2321 0.0850 1.1536 0.037 Uiso 1 1 calc R
H1B H -0.0815 -0.0082 1.2053 0.037 Uiso 1 1 calc R
H1C H -0.0772 0.0146 1.0992 0.037 Uiso 1 1 calc R
C2 C 0.0624(3) 0.2269(3) 1.04822(16) 0.0190(6) Uani 1 1 d .
C3 C 0.1472(3) 0.3547(2) 1.04056(16) 0.0184(6) Uani 1 1 d .
C4 C 0.2966(3) 0.5294(2) 0.94497(16) 0.0181(6) Uani 1 1 d .
C5 C 0.3835(3) 0.5942(3) 0.85060(17) 0.0191(6) Uani 1 1 d .
C6 C 0.4678(4) 0.5765(3) 0.69264(17) 0.0242(6) Uani 1 1 d .
H6A H 0.5912 0.5729 0.6945 0.029 Uiso 1 1 calc R
H6B H 0.4243 0.6727 0.6670 0.029 Uiso 1 1 calc R
C7 C 0.4362(3) 0.4882(3) 0.63110(17) 0.0212(6) Uani 1 1 d .
H7A H 0.3126 0.4886 0.6316 0.025 Uiso 1 1 calc R
H7B H 0.4839 0.3928 0.6556 0.025 Uiso 1 1 calc R
C8 C 0.5174(3) 0.5415(3) 0.53223(17) 0.0228(6) Uani 1 1 d .
H8A H 0.6414 0.5382 0.5319 0.027 Uiso 1 1 calc R
H8B H 0.4729 0.6381 0.5089 0.027 Uiso 1 1 calc R
C9 C 0.1407(3) 0.4100(3) 1.11530(17) 0.0201(6) Uani 1 1 d .
H9 H 0.0875 0.3660 1.1727 0.024 Uiso 1 1 calc R
C10 C 0.2157(3) 0.5324(3) 1.10209(17) 0.0228(6) Uani 1 1 d .
H10 H 0.2132 0.5722 1.1505 0.027 Uiso 1 1 calc R
C11 C 0.2941(3) 0.5938(3) 1.01556(17) 0.0208(6) Uani 1 1 d .
H11 H 0.3441 0.6762 1.0045 0.025 Uiso 1 1 calc R
C12 C 0.3453(4) 1.1325(3) 0.63832(18) 0.0245(6) Uani 1 1 d .
H12A H 0.4661 1.1227 0.6164 0.037 Uiso 1 1 calc R
H12B H 0.3320 1.1306 0.7022 0.037 Uiso 1 1 calc R
H12C H 0.2919 1.2195 0.6040 0.037 Uiso 1 1 calc R
C13 C 0.2694(3) 1.0129(3) 0.53977(16) 0.0196(6) Uani 1 1 d .
C14 C 0.1819(3) 0.8940(3) 0.53271(16) 0.0188(6) Uani 1 1 d .
N10 N 0.2002(3) 0.8753(2) 0.44788(14) 0.0191(5) Uani 1 1 d .
C16 C 0.1244(3) 0.7722(3) 0.43556(17) 0.0197(6) Uani 1 1 d .
C17 C 0.1536(3) 0.7508(3) 0.33985(18) 0.0213(6) Uani 1 1 d .
C18 C 0.2941(4) 0.8305(3) 0.18339(17) 0.0234(6) Uani 1 1 d .
H18A H 0.1926 0.8339 0.1534 0.028 Uiso 1 1 calc R
H18B H 0.3612 0.7411 0.1861 0.028 Uiso 1 1 calc R
C19 C 0.4017(4) 0.9464(3) 0.12810(17) 0.0231(6) Uani 1 1 d .
H19A H 0.5062 0.9396 0.1565 0.028 Uiso 1 1 calc R
H19B H 0.3368 1.0357 0.1290 0.028 Uiso 1 1 calc R
C20 C 0.4507(3) 0.9398(3) 0.02911(17) 0.0233(6) Uani 1 1 d .
H20A H 0.3463 0.9405 0.0021 0.028 Uiso 1 1 calc R
H20B H 0.5213 0.8528 0.0283 0.028 Uiso 1 1 calc R
C21 C 0.0869(3) 0.8108(3) 0.60788(17) 0.0224(6) Uani 1 1 d .
H21 H 0.0771 0.8260 0.6659 0.027 Uiso 1 1 calc R
C22 C 0.0076(3) 0.7049(3) 0.59355(18) 0.0254(6) Uani 1 1 d .
H22 H -0.0568 0.6479 0.6420 0.030 Uiso 1 1 calc R
C23 C 0.0258(3) 0.6853(3) 0.50596(18) 0.0221(6) Uani 1 1 d .
H23 H -0.0268 0.6155 0.4946 0.026 Uiso 1 1 calc R
H30 H 0.326(4) 0.118(3) 0.337(2) 0.034(9) Uiso 1 1 d .
H31 H 0.403(5) 0.180(4) 0.251(3) 0.066(12) Uiso 1 1 d .
H32 H 0.083(6) 0.318(5) 0.758(3) 0.094(16) Uiso 1 1 d .
H33 H 0.148(5) 0.273(4) 0.852(3) 0.069(13) Uiso 1 1 d .

loop_
_atom_site_aniso_label
_atom_site_aniso_U_11
_atom_site_aniso_U_22
_atom_site_aniso_U_33
_atom_site_aniso_U_23
_atom_site_aniso_U_13
_atom_site_aniso_U_12
O1 0.0263(10) 0.0188(9) 0.0245(9) -0.0051(7) 0.0006(8) -0.0077(8)
O1S 0.0358(12) 0.0258(11) 0.0219(10) -0.0074(8) -0.0011(9) -0.0111(9)
O2S 0.0376(13) 0.0361(12) 0.0264(11) -0.0139(9) 0.0053(10) -0.0161(10)
O2 0.0365(11) 0.0209(10) 0.0277(10) -0.0114(8) 0.0030(8) -0.0103(9)
O3 0.0234(10) 0.0193(10) 0.0318(10) -0.0071(8) 0.0015(8) -0.0078(8)
O4 0.0265(10) 0.0242(10) 0.0211(9) -0.0086(7) -0.0003(7) -0.0099(8)
O5 0.0304(11) 0.0193(10) 0.0224(9) -0.0053(8) -0.0004(8) -0.0074(8)
N1 0.0150(11) 0.0134(10) 0.0248(11) -0.0049(8) -0.0003(9) -0.0011(9)
N2 0.0250(12) 0.0153(11) 0.0242(11) -0.0052(9) 0.0020(9) -0.0053(9)
N3 0.0273(12) 0.0175(11) 0.0250(11) -0.0095(9) -0.0018(9) -0.0061(10)
O20 0.0319(11) 0.0228(10) 0.0364(11) -0.0140(8) -0.0033(9) -0.0088(9)
C1 0.0265(15) 0.0178(13) 0.0299(14) -0.0059(11) -0.0006(11) -0.0094(11)
C2 0.0190(13) 0.0149(12) 0.0217(13) -0.0037(10) -0.0022(10) 0.0007(10)
C3 0.0148(12) 0.0155(13) 0.0246(13) -0.0056(10) -0.0034(10) 0.0014(10)
C4 0.0146(12) 0.0134(13) 0.0260(13) -0.0053(10) -0.0031(10) 0.0009(10)
C5 0.0130(12) 0.0166(13) 0.0290(13) -0.0084(10) -0.0022(10) -0.0014(10)
C6 0.0268(15) 0.0206(14) 0.0244(13) -0.0056(11) 0.0004(11) -0.0045(12)
C7 0.0225(14) 0.0158(12) 0.0255(13) -0.0046(10) -0.0009(11) -0.0058(11)
C8 0.0248(14) 0.0160(13) 0.0257(13) -0.0040(11) 0.0003(11) -0.0026(11)
C9 0.0176(13) 0.0199(13) 0.0221(13) -0.0055(10) -0.0014(10) -0.0012(11)
C10 0.0236(14) 0.0218(14) 0.0271(13) -0.0119(11) -0.0041(11) -0.0031(11)
C11 0.0184(13) 0.0157(13) 0.0307(14) -0.0081(11) -0.0046(11) -0.0031(11)
C12 0.0270(15) 0.0250(14) 0.0263(13) -0.0111(11) -0.0016(11) -0.0112(12)
C13 0.0205(13) 0.0162(13) 0.0216(13) -0.0069(11) -0.0014(11) 0.0029(11)
C14 0.0180(13) 0.0157(13) 0.0224(12) -0.0060(10) -0.0023(10) 0.0007(11)
N10 0.0160(11) 0.0164(11) 0.0253(11) -0.0071(9) -0.0027(9) 0.0006(9)
C16 0.0155(13) 0.0157(13) 0.0288(14) -0.0083(11) -0.0022(11) -0.0006(10)
C17 0.0170(13) 0.0186(13) 0.0304(14) -0.0091(11) -0.0040(11) -0.0017(11)
C18 0.0260(14) 0.0213(14) 0.0261(13) -0.0114(11) -0.0039(11) -0.0022(12)
C19 0.0258(14) 0.0200(13) 0.0251(13) -0.0081(11) -0.0041(11) -0.0024(11)
C20 0.0259(15) 0.0209(13) 0.0265(13) -0.0120(11) -0.0038(11) -0.0010(12)
C21 0.0214(14) 0.0202(14) 0.0250(13) -0.0060(11) -0.0024(11) -0.0007(11)
C22 0.0224(14) 0.0214(14) 0.0293(14) -0.0036(11) 0.0041(11) -0.0057(12)
C23 0.0174(13) 0.0175(13) 0.0324(14) -0.0070(11) -0.0028(11) -0.0050(11)

loop_
_atom_type_symbol
_atom_type_description
_atom_type_scat_dispersion_real
_atom_type_scat_dispersion_imag
_atom_type_scat_source
C C 0.0033 0.0016 'International Tables Vol C Tables 4.2.6.8 and 6.1.1.4'
H H 0.0000 0.0000 'International Tables Vol C Tables 4.2.6.8 and 6.1.1.4'
N N 0.0061 0.0033 'International Tables Vol C Tables 4.2.6.8 and 6.1.1.4'
O O 0.0106 0.0060 'International Tables Vol C Tables 4.2.6.8 and 6.1.1.4'

loop_
_geom_angle_atom_site_label_1
_geom_angle_atom_site_label_2
_geom_angle_atom_site_label_3
_geom_angle
_geom_angle_site_symmetry_1
_geom_angle_site_symmetry_3
C2 O1 C1 117.64(19) . .
H30 O1S H31 98(3) . .
H32 O2S H33 114(4) . .
C13 O4 C12 114.9(2) . .
C4 N1 C3 117.4(2) . .
C5 N2 C6 121.7(2) . .
C5 N2 H2 119.1 . .
C6 N2 H2 119.1 . .
C17 N3 C18 122.0(2) . .
C17 N3 H3 119.0 . .
C18 N3 H3 119.0 . .
O1 C1 H1A 109.5 . .
O1 C1 H1B 109.5 . .
H1A C1 H1B 109.5 . .
O1 C1 H1C 109.5 . .
H1A C1 H1C 109.5 . .
H1B C1 H1C 109.5 . .
O2 C2 O1 124.2(2) . .
O2 C2 C3 124.1(2) . .
O1 C2 C3 111.6(2) . .
N1 C3 C9 123.5(2) . .
N1 C3 C2 114.9(2) . .
C9 C3 C2 121.6(2) . .
N1 C4 C11 123.1(2) . .
N1 C4 C5 117.6(2) . .
C11 C4 C5 119.3(2) . .
O3 C5 N2 123.5(2) . .
O3 C5 C4 120.1(2) . .
N2 C5 C4 116.4(2) . .
N2 C6 C7 111.3(2) . .
N2 C6 H6A 109.4 . .
C7 C6 H6A 109.4 . .
N2 C6 H6B 109.4 . .
C7 C6 H6B 109.4 . .
H6A C6 H6B 108.0 . .
C6 C7 C8 112.3(2) . .
C6 C7 H7A 109.1 . .
C8 C7 H7A 109.1 . .
C6 C7 H7B 109.1 . .
C8 C7 H7B 109.1 . .
H7A C7 H7B 107.9 . .
C7 C8 C8 113.7(3) . 2_666
C7 C8 H8A 108.8 . .
C8 C8 H8A 108.8 2_666 .
C7 C8 H8B 108.8 . .
C8 C8 H8B 108.8 2_666 .
H8A C8 H8B 107.7 . .
C10 C9 C3 118.5(2) . .
C10 C9 H9 120.8 . .
C3 C9 H9 120.8 . .
C11 C10 C9 118.7(2) . .
C11 C10 H10 120.6 . .
C9 C10 H10 120.6 . .
C10 C11 C4 118.7(2) . .
C10 C11 H11 120.6 . .
C4 C11 H11 120.6 . .
O4 C12 H12A 109.5 . .
O4 C12 H12B 109.5 . .
H12A C12 H12B 109.5 . .
O4 C12 H12C 109.5 . .
H12A C12 H12C 109.5 . .
H12B C12 H12C 109.5 . .
O5 C13 O4 123.5(2) . .
O5 C13 C14 124.4(2) . .
O4 C13 C14 112.2(2) . .
N10 C14 C21 122.9(2) . .
N10 C14 C13 114.3(2) . .
C21 C14 C13 122.8(2) . .
C16 N10 C14 118.0(2) . .
N10 C16 C23 123.1(2) . .
N10 C16 C17 116.5(2) . .
C23 C16 C17 120.4(2) . .
O20 C17 N3 123.7(2) . .
O20 C17 C16 120.8(2) . .
N3 C17 C16 115.5(2) . .
N3 C18 C19 110.7(2) . .
N3 C18 H18A 109.5 . .
C19 C18 H18A 109.5 . .
N3 C18 H18B 109.5 . .
C19 C18 H18B 109.5 . .
H18A C18 H18B 108.1 . .
C18 C19 C20 112.0(2) . .
C18 C19 H19A 109.2 . .
C20 C19 H19A 109.2 . .
C18 C19 H19B 109.2 . .
C20 C19 H19B 109.2 . .
H19A C19 H19B 107.9 . .
C19 C20 C20 112.9(3) . 2_675
C19 C20 H20A 109.0 . .
C20 C20 H20A 109.0 2_675 .
C19 C20 H20B 109.0 . .
C20 C20 H20B 109.0 2_675 .
H20A C20 H20B 107.8 . .
C22 C21 C14 118.2(2) . .
C22 C21 H21 120.9 . .
C14 C21 H21 120.9 . .
C21 C22 C23 119.1(3) . .
C21 C22 H22 120.5 . .
C23 C22 H22 120.5 . .
C22 C23 C16 118.7(3) . .
C22 C23 H23 120.7 . .
C16 C23 H23 120.7 . .

loop_
_geom_bond_atom_site_label_1
_geom_bond_atom_site_label_2
_geom_bond_distance
_geom_bond_site_symmetry_2
O1 C2 1.333(3) .
O1 C1 1.451(3) .
O1S H30 0.83(3) .
O1S H31 0.98(5) .
O2S H32 0.95(5) .
O2S H33 0.86(4) .
O2 C2 1.218(3) .
O3 C5 1.241(3) .
O4 C13 1.339(3) .
O4 C12 1.455(3) .
O5 C13 1.212(3) .
N1 C4 1.337(3) .
N1 C3 1.340(3) .
N2 C5 1.341(3) .
N2 C6 1.465(3) .
N2 H2 0.8600 .
N3 C17 1.329(4) .
N3 C18 1.462(3) .
N3 H3 0.8600 .
O20 C17 1.247(3) .
C1 H1A 0.9600 .
C1 H1B 0.9600 .
C1 H1C 0.9600 .
C2 C3 1.499(4) .
C3 C9 1.393(3) .
C4 C11 1.399(3) .
C4 C5 1.508(4) .
C6 C7 1.526(4) .
C6 H6A 0.9700 .
C6 H6B 0.9700 .
C7 C8 1.526(4) .
C7 H7A 0.9700 .
C7 H7B 0.9700 .
C8 C8 1.531(5) 2_666
C8 H8A 0.9700 .
C8 H8B 0.9700 .
C9 C10 1.391(4) .
C9 H9 0.9300 .
C10 C11 1.384(4) .
C10 H10 0.9300 .
C11 H11 0.9300 .
C12 H12A 0.9600 .
C12 H12B 0.9600 .
C12 H12C 0.9600 .
C13 C14 1.497(4) .
C14 N10 1.343(3) .
C14 C21 1.400(4) .
N10 C16 1.336(3) .
C16 C23 1.392(4) .
C16 C17 1.515(4) .
C18 C19 1.518(4) .
C18 H18A 0.9700 .
C18 H18B 0.9700 .
C19 C20 1.520(4) .
C19 H19A 0.9700 .
C19 H19B 0.9700 .
C20 C20 1.522(6) 2_675
C20 H20A 0.9700 .
C20 H20B 0.9700 .
C21 C22 1.389(4) .
C21 H21 0.9300 .
C22 C23 1.389(4) .
C22 H22 0.9300 .
C23 H23 0.9300 .
